data_7211826
loop_
_publ_author_name
'Hu, Mi-Xia'
'Chen, Ya-Guang'
'Zhang, Chun-Jing'
'Kong, Qing-Jiao'

_publ_section_title
;
 High-dimensional frameworks dependent on coordination mode of ligand
 controlled by acidity of reaction solution. Syntheses, structures,
 magnetic and fluorescence properties of eight new compounds
;
_journal_issue 5
_journal_name_full CrystEngComm
_journal_page_first 1454
_journal_paper_doi 10.1039/b915118d
_journal_volume 12
_journal_year 2010
_chemical_formula_sum 'C28 H32 Cl2 N4 O85 Pr4 W12'
_chemical_formula_weight 4625.2
_chemical_name_systematic
;
?
;
_space_group_IT_number 2
_symmetry_cell_setting triclinic
_symmetry_space_group_name_Hall '-P 1'
_symmetry_space_group_name_H-M 'P -1'
_atom_sites_solution_hydrogens geom
_atom_sites_solution_primary direct
_atom_sites_solution_secondary difmap
_audit_creation_method SHELXL-97
_cell_angle_alpha 69.908(5)
_cell_angle_beta 72.805(5)
_cell_angle_gamma 86.786(5)
_cell_formula_units_Z 1
_cell_length_a 11.615(5)
_cell_length_b 14.312(5)
_cell_length_c 16.048(5)
_cell_measurement_reflns_used 24
_cell_measurement_temperature 293(2)
_cell_measurement_theta_max 14.6
_cell_measurement_theta_min 7.0
_cell_volume 2390.3(15)
_computing_cell_refinement 'Bruker SMART'
_computing_data_collection 'Bruker SMART'
_computing_data_reduction 'Bruker SAINT'
_computing_structure_refinement 'SHELXL-97 (Sheldrick, 1997)'
_computing_structure_solution 'SHELXS-97 (Sheldrick, 1990)'
_diffrn_ambient_temperature 293(2)
_diffrn_measured_fraction_theta_full 0.976
_diffrn_measured_fraction_theta_max 0.976
_diffrn_measurement_device_type 'CCD area detector'
_diffrn_measurement_method 'phi and omega scans'
_diffrn_radiation_monochromator graphite
_diffrn_radiation_source 'fine-focus sealed tube'
_diffrn_radiation_type MoK\a
_diffrn_radiation_wavelength 0.71069
_diffrn_reflns_av_R_equivalents 0.0461
_diffrn_reflns_av_sigmaI/netI 0.1088
_diffrn_reflns_limit_h_max 14
_diffrn_reflns_limit_h_min -14
_diffrn_reflns_limit_k_max 17
_diffrn_reflns_limit_k_min -17
_diffrn_reflns_limit_l_max 11
_diffrn_reflns_limit_l_min -19
_diffrn_reflns_number 13196
_diffrn_reflns_theta_full 25.75
_diffrn_reflns_theta_max 25.75
_diffrn_reflns_theta_min 1.84
_diffrn_standards_decay_% none
_diffrn_standards_number 0
_exptl_absorpt_coefficient_mu 16.539
_exptl_absorpt_correction_T_max 0.189
_exptl_absorpt_correction_T_min 0.128
_exptl_absorpt_correction_type empirical
_exptl_crystal_colour green
_exptl_crystal_density_diffrn 3.213
_exptl_crystal_density_method 'not measured'
_exptl_crystal_description strip
_exptl_crystal_F_000 2066.00
_exptl_crystal_size_max 0.133
_exptl_crystal_size_mid 0.113
_exptl_crystal_size_min 0.101
_refine_diff_density_max 3.414
_refine_diff_density_min -3.566
_refine_diff_density_rms 0.426
_refine_ls_extinction_method none
_refine_ls_goodness_of_fit_ref 1.060
_refine_ls_hydrogen_treatment refall
_refine_ls_matrix_type full
_refine_ls_number_parameters 684
_refine_ls_number_reflns 8932
_refine_ls_number_restraints 198
_refine_ls_restrained_S_all 1.048
_refine_ls_R_factor_all 0.1203
_refine_ls_R_factor_gt 0.0813
_refine_ls_shift/su_max 0.001
_refine_ls_shift/su_mean 0.000
_refine_ls_structure_factor_coef Fsqd
_refine_ls_weighting_details 'calc w=1/[\s^2^(Fo^2^)+(0.0425P)^2^+156.6413P] where P=(Fo^2^+2Fc^2^)/3'
_refine_ls_weighting_scheme calc
_refine_ls_wR_factor_gt 0.1538
_refine_ls_wR_factor_ref 0.1717
_reflns_number_gt 6211
_reflns_number_total 9156
_reflns_threshold_expression >2sigma(I)
_cod_data_source_file b915118d.txt
_cod_data_source_block 3
_cod_database_code 7211826

loop_
_symmetry_equiv_pos_as_xyz
'x, y, z'
'-x, -y, -z'

loop_
_atom_site_label
_atom_site_type_symbol
_atom_site_fract_x
_atom_site_fract_y
_atom_site_fract_z
_atom_site_U_iso_or_equiv
_atom_site_adp_type
_atom_site_occupancy
_atom_site_symmetry_multiplicity
_atom_site_calc_flag
_atom_site_refinement_flags
W1 W -0.21524(9) 0.40632(7) -0.06416(7) 0.0224(2) Uani 1 1 d .
W2 W -0.30806(9) 0.51286(8) 0.10942(8) 0.0342(3) Uani 1 1 d .
W3 W 0.08769(10) 0.39010(7) -0.16976(7) 0.0250(3) Uani 1 1 d .
W4 W -0.17233(10) 0.28286(8) 0.15436(9) 0.0379(3) Uani 1 1 d .
W5 W -0.04269(9) 0.61955(10) -0.21825(8) 0.0333(3) Uani 1 1 d .
W7 W 0.13450(10) 0.27263(8) 0.04685(11) 0.0448(4) Uani 1 1 d .
Pr1 Pr 0.23001(10) -0.01971(9) 0.05954(9) 0.0141(3) Uani 1 1 d .
Pr2 Pr -0.37573(10) 0.00789(9) 0.28921(9) 0.0141(3) Uani 1 1 d .
O1' O 0.001(2) 0.380(2) 0.0931(19) 0.011(6) Uani 0.50 1 d PU
O1 O -0.037(3) 0.475(2) -0.088(2) 0.109(10) Uani 1 1 d U
O2' O 0.110(3) 0.429(2) -0.057(2) 0.023(8) Uani 0.50 1 d P
O2 O -0.141(3) 0.438(2) 0.038(2) 0.031(9) Uani 0.50 1 d P
O2W O -0.203(7) 0.160(6) 0.435(6) 0.054(18) Uani 0.30 1 d PU
O2W' O -0.278(3) 0.171(2) 0.4659(19) 0.046(8) Uani 0.70 1 d P
H22A H -0.2177 0.2282 0.4341 0.055 Uiso 1 1 d R
H22B H -0.2785 0.1410 0.5253 0.055 Uiso 1 1 d R
O3 O -0.1759(17) 0.5284(14) -0.1622(16) 0.062(8) Uani 1 1 d .
O4 O -0.3076(14) -0.0004(13) 0.4316(12) 0.027(4) Uani 1 1 d .
O5 O -0.031(2) 0.226(2) 0.1057(19) 0.082(8) Uani 1 1 d U
O5W O -0.441(6) -0.318(5) 0.291(4) 0.26(2) Uani 1 1 d U
H5A H -0.3846 -0.3423 0.2533 0.316 Uiso 1 1 d R
H5B H -0.5083 -0.3555 0.3295 0.316 Uiso 1 1 d R
O6 O -0.261(3) 0.565(2) 0.208(2) 0.017(7) Uani 0.50 1 d PU
O6' O -0.216(3) 0.543(2) 0.162(2) 0.023(7) Uani 0.50 1 d PU
O6W' O 0.360(8) 0.573(6) -0.711(6) 0.14(3) Uiso 0.50 1 d P
O6W O 0.298(7) 0.515(6) -0.708(5) 0.13(3) Uiso 0.50 1 d P
H6A H 0.2952 0.5991 -0.7009 0.161 Uiso 1 1 d R
H6B H 0.3484 0.5158 -0.7413 0.161 Uiso 1 1 d R
O7 O 0.0538(18) 0.5157(15) -0.2426(14) 0.046(5) Uani 1 1 d U
O7W O -0.333(5) 0.362(4) 0.370(4) 0.095(16) Uani 0.50 1 d PU
H7A H -0.2764 0.4103 0.3312 0.114 Uiso 0.50 1 d PR
H7B H -0.3826 0.3697 0.4223 0.114 Uiso 0.50 1 d PR
O8W O 0.004(5) -0.246(4) 0.334(4) 0.083(15) Uani 0.50 1 d PU
H8A H -0.0152 -0.2319 0.3863 0.099 Uiso 0.50 1 d PR
H8B H -0.0218 -0.3047 0.3344 0.099 Uiso 0.50 1 d PR
O9 O -0.318(2) 0.472(2) 0.0112(19) 0.078(8) Uani 1 1 d U
O9W O 0.140(4) 0.167(3) -0.467(3) 0.184(16) Uani 1 1 d U
H9B H 0.0807 0.2080 -0.4792 0.221 Uiso 1 1 d R
H9C H 0.1889 0.1462 -0.5112 0.221 Uiso 1 1 d R
O11 O -0.099(2) 0.336(2) 0.208(2) 0.024(6) Uani 0.60 1 d PU
O11' O -0.101(3) 0.281(3) 0.266(3) 0.016(8) Uani 0.40 1 d PU
O12 O 0.4048(14) 0.0944(11) -0.0543(11) 0.021(4) Uani 1 1 d .
O14 O 0.1552(14) 0.0880(13) -0.0749(12) 0.026(4) Uani 1 1 d .
O15 O -0.3135(18) 0.3577(15) -0.0977(15) 0.047(5) Uani 1 1 d U
O16 O -0.6015(19) 0.2230(13) 0.4125(13) 0.044(5) Uani 1 1 d .
O17 O -0.4711(16) -0.1438(13) 0.4278(12) 0.032(4) Uani 1 1 d .
O18 O 0.1306(18) 0.3326(15) -0.2499(17) 0.061(7) Uani 1 1 d .
O19 O -0.0635(15) 0.6733(14) -0.3229(12) 0.038(5) Uani 1 1 d .
O20 O -0.4542(16) 0.5225(15) 0.1619(14) 0.042(5) Uani 1 1 d .
O21 O 0.1919(17) -0.1938(13) 0.1778(13) 0.039(5) Uani 1 1 d .
O22 O 0.3898(13) -0.1359(10) 0.0112(10) 0.014(3) Uani 1 1 d .
O24 O -0.5205(15) 0.0865(12) 0.3918(11) 0.028(4) Uani 1 1 d .
O25 O -0.216(2) 0.2972(17) 0.0478(17) 0.062(6) Uani 1 1 d U
O26 O -0.6164(13) -0.0295(12) 0.1465(11) 0.021(4) Uani 1 1 d .
O27 O 0.0044(12) -0.0152(11) 0.1329(11) 0.016(3) Uani 1 1 d .
O28 O -0.2572(14) 0.1791(11) 0.2313(11) 0.023(4) Uani 1 1 d .
O29 O 0.1983(13) 0.1591(10) 0.0652(11) 0.019(4) Uani 1 1 d .
O30 O -0.257(3) 0.391(2) 0.175(2) 0.016(7) Uani 0.50 1 d PU
O30' O -0.315(3) 0.370(2) 0.177(2) 0.015(7) Uani 0.50 1 d PU
O33 O 0.1077(14) -0.1315(12) 0.0157(12) 0.025(4) Uani 1 1 d U
O41 O -0.5661(14) -0.0467(12) 0.2745(11) 0.023(4) Uani 1 1 d U
O46 O -0.1532(13) -0.0050(11) 0.2446(11) 0.021(4) Uani 1 1 d .
O47 O -0.3220(17) -0.1466(12) 0.2508(12) 0.036(5) Uani 1 1 d .
O48 O -0.3384(12) 0.0570(10) 0.1193(10) 0.010(3) Uani 1 1 d U
O51 O 0.100(2) 0.2805(19) -0.0633(18) 0.073(7) Uani 1 1 d U
O53 O -0.076(2) 0.3516(17) -0.1239(16) 0.056(6) Uani 1 1 d U
O70 O -0.130(2) 0.675(2) -0.125(2) 0.012(6) Uani 0.50 1 d PU
O70' O -0.136(2) 0.731(2) -0.181(2) 0.012(6) Uani 0.50 1 d PU
O71 O 0.299(3) 0.344(3) -0.034(3) 0.036(9) Uani 0.50 1 d PU
O71' O 0.245(3) 0.370(2) -0.005(2) 0.021(7) Uani 0.50 1 d PU
C1 C 0.0407(19) 0.0112(16) 0.2601(16) 0.017(5) Uani 1 1 d U
C2 C 0.005(2) 0.045(2) 0.3365(19) 0.034(7) Uani 1 1 d .
H2A H -0.0745 0.0600 0.3581 0.040 Uiso 1 1 d R
C3 C 0.089(2) 0.0553(19) 0.3793(19) 0.032(6) Uani 1 1 d U
H3A H 0.0686 0.0805 0.4277 0.038 Uiso 1 1 d R
C4 C 0.202(2) 0.0259(17) 0.3462(17) 0.024(5) Uani 1 1 d U
H4A H 0.2596 0.0277 0.3750 0.028 Uiso 1 1 d R
C5 C 0.2332(18) -0.0042(16) 0.2716(15) 0.015(5) Uani 1 1 d .
C6 C -0.045(2) -0.0021(17) 0.2066(16) 0.020(5) Uani 1 1 d .
C7 C -0.6398(18) -0.0261(15) 0.2268(15) 0.011(4) Uani 1 1 d U
C8 C -0.5498(19) 0.2114(18) 0.2617(18) 0.023(6) Uani 1 1 d .
C9 C -0.6037(19) 0.2960(18) 0.2239(19) 0.025(6) Uani 1 1 d .
H9A H -0.6451 0.3329 0.2601 0.030 Uiso 1 1 d R
C10 C -0.5955(19) 0.3259(15) 0.1285(16) 0.015(5) Uani 1 1 d .
H10A H -0.6308 0.3835 0.1007 0.018 Uiso 1 1 d R
C11 C -0.5295(18) 0.2671(15) 0.0772(15) 0.013(4) Uani 1 1 d U
H11A H -0.5258 0.2811 0.0154 0.015 Uiso 1 1 d R
C12 C -0.474(2) 0.1882(17) 0.1234(16) 0.018(5) Uani 1 1 d .
C13 C -0.3990(19) 0.1222(16) 0.0740(16) 0.016(5) Uani 1 1 d U
C14 C -0.560(2) 0.170(2) 0.363(2) 0.037(7) Uani 1 1 d .
N1 N 0.1535(17) -0.0101(13) 0.2272(12) 0.017(4) Uani 1 1 d .
N2 N -0.4866(17) 0.1563(14) 0.2132(13) 0.021(4) Uani 1 1 d .
Cl Cl 0.2540(6) 0.5018(6) -0.5474(5) 0.0426(18) Uani 1 1 d .
O1W O -0.077(5) 0.213(3) -0.493(4) 0.20(2) Uani 1 1 d .
O4W O -0.563(5) 0.408(4) 0.398(4) 0.21(2) Uani 1 1 d .

loop_
_atom_site_aniso_label
_atom_site_aniso_U_11
_atom_site_aniso_U_22
_atom_site_aniso_U_33
_atom_site_aniso_U_23
_atom_site_aniso_U_13
_atom_site_aniso_U_12
W1 0.0306(6) 0.0150(5) 0.0220(6) -0.0046(4) -0.0105(4) 0.0025(4)
W2 0.0159(5) 0.0225(6) 0.0415(7) 0.0074(5) 0.0013(5) 0.0079(4)
W3 0.0364(6) 0.0166(5) 0.0274(6) -0.0073(5) -0.0185(5) 0.0065(4)
W4 0.0332(6) 0.0204(6) 0.0474(8) -0.0187(5) 0.0176(6) -0.0134(5)
W5 0.0200(5) 0.0593(8) 0.0328(7) -0.0296(6) -0.0105(5) 0.0085(5)
W7 0.0256(6) 0.0214(6) 0.1076(12) -0.0353(7) -0.0360(7) 0.0156(5)
Pr1 0.0109(6) 0.0147(6) 0.0182(7) -0.0069(5) -0.0055(5) 0.0038(5)
Pr2 0.0109(6) 0.0145(6) 0.0160(7) -0.0032(5) -0.0058(5) 0.0040(5)
O1' 0.011(6) 0.011(6) 0.011(6) -0.004(2) -0.003(2) 0.0006(11)
O1 0.109(10) 0.109(10) 0.109(10) -0.037(4) -0.032(3) 0.0055(11)
O2' 0.04(2) 0.016(17) 0.012(17) 0.006(14) -0.020(15) -0.004(15)
O2 0.04(2) 0.024(19) 0.007(17) 0.000(15) 0.008(15) 0.008(16)
O2W 0.054(18) 0.054(18) 0.054(18) -0.019(6) -0.016(5) 0.0028(14)
O2W' 0.07(2) 0.038(17) 0.021(16) -0.002(13) -0.004(15) -0.019(16)
O3 0.038(12) 0.026(11) 0.066(16) 0.007(11) 0.036(11) 0.009(9)
O4 0.019(8) 0.034(10) 0.029(10) -0.010(8) -0.010(8) 0.000(7)
O5 0.082(8) 0.083(8) 0.082(8) -0.029(3) -0.024(3) 0.0041(11)
O5W 0.26(2) 0.26(2) 0.26(2) -0.090(7) -0.078(6) 0.0133(15)
O6 0.017(7) 0.017(7) 0.017(7) -0.006(2) -0.005(2) 0.0008(11)
O6' 0.022(7) 0.022(7) 0.023(7) -0.008(3) -0.007(2) 0.0012(11)
O7 0.045(5) 0.045(5) 0.046(5) -0.015(2) -0.0133(18) 0.0027(11)
O7W 0.095(16) 0.095(16) 0.095(16) -0.032(6) -0.028(5) 0.0049(13)
O8W 0.083(15) 0.083(15) 0.083(15) -0.028(5) -0.024(4) 0.0042(13)
O9 0.078(8) 0.078(8) 0.078(8) -0.027(3) -0.023(2) 0.0043(11)
O9W 0.184(16) 0.184(16) 0.184(16) -0.063(6) -0.054(5) 0.0094(13)
O11 0.024(6) 0.024(6) 0.024(6) -0.008(2) -0.007(2) 0.0011(11)
O11' 0.016(8) 0.016(8) 0.016(8) -0.006(3) -0.005(3) 0.0008(11)
O12 0.026(9) 0.017(8) 0.021(9) -0.002(7) -0.011(7) 0.004(7)
O14 0.016(8) 0.040(11) 0.029(10) -0.021(9) -0.011(7) 0.012(7)
O15 0.047(5) 0.047(5) 0.048(5) -0.016(2) -0.0142(18) 0.0022(11)
O16 0.071(14) 0.028(10) 0.032(11) -0.006(9) -0.025(10) 0.035(10)
O17 0.041(11) 0.031(10) 0.025(10) -0.012(9) -0.008(8) -0.002(8)
O18 0.047(13) 0.037(12) 0.082(18) -0.033(12) 0.023(12) -0.018(10)
O19 0.028(10) 0.046(12) 0.020(10) -0.002(9) 0.007(8) 0.017(9)
O20 0.032(11) 0.046(12) 0.042(13) -0.011(10) -0.006(9) 0.002(9)
O21 0.045(12) 0.028(10) 0.034(12) -0.004(9) -0.004(9) 0.000(9)
O22 0.019(8) 0.014(8) 0.007(8) -0.003(6) -0.003(6) 0.007(6)
O24 0.038(10) 0.028(10) 0.011(9) 0.000(8) -0.009(8) 0.013(8)
O25 0.062(6) 0.062(6) 0.062(6) -0.021(2) -0.018(2) 0.0037(11)
O26 0.012(8) 0.030(9) 0.016(9) -0.007(8) 0.002(7) 0.001(7)
O27 0.012(7) 0.019(8) 0.028(10) -0.014(7) -0.015(7) 0.005(6)
O28 0.032(9) 0.012(8) 0.029(10) -0.003(7) -0.023(8) 0.007(7)
O29 0.025(9) 0.008(8) 0.019(9) -0.001(7) -0.005(7) 0.008(6)
O30 0.016(7) 0.016(7) 0.016(7) -0.005(2) -0.005(2) 0.0007(11)
O30' 0.015(7) 0.015(7) 0.015(7) -0.005(2) -0.004(2) 0.0008(11)
O33 0.026(4) 0.025(4) 0.025(4) -0.0090(16) -0.0075(15) 0.0009(10)
O41 0.023(4) 0.023(4) 0.023(4) -0.0078(16) -0.0071(14) 0.0012(10)
O46 0.012(8) 0.019(8) 0.027(10) -0.004(7) -0.003(7) 0.002(6)
O47 0.056(12) 0.017(9) 0.028(11) -0.004(8) -0.007(9) 0.015(8)
O48 0.010(3) 0.010(3) 0.010(3) -0.0036(14) -0.0030(13) 0.0008(10)
O51 0.073(7) 0.073(7) 0.073(7) -0.024(3) -0.022(2) 0.0033(11)
O53 0.056(6) 0.056(6) 0.056(6) -0.019(2) -0.016(2) 0.0033(11)
O70 0.012(6) 0.012(6) 0.012(6) -0.004(2) -0.004(2) 0.0005(11)
O70' 0.012(6) 0.012(6) 0.012(6) -0.004(2) -0.004(2) 0.0006(11)
O71 0.036(9) 0.036(9) 0.036(9) -0.012(3) -0.011(3) 0.0019(11)
O71' 0.021(7) 0.021(7) 0.021(7) -0.007(3) -0.006(2) 0.0011(11)
C1 0.017(5) 0.017(5) 0.017(5) -0.0058(19) -0.0052(17) 0.0008(10)
C2 0.019(13) 0.044(17) 0.039(17) -0.028(15) 0.008(12) -0.003(12)
C3 0.032(6) 0.032(6) 0.032(6) -0.011(2) -0.009(2) 0.0017(11)
C4 0.024(5) 0.024(5) 0.024(5) -0.008(2) -0.0071(18) 0.0010(11)
C5 0.011(10) 0.015(11) 0.014(12) 0.002(9) -0.004(9) -0.008(9)
C6 0.032(14) 0.017(12) 0.015(13) -0.010(10) -0.008(11) 0.001(10)
C7 0.011(4) 0.011(4) 0.011(4) -0.0038(18) -0.0033(16) 0.0005(10)
C8 0.010(11) 0.034(14) 0.036(16) -0.028(13) -0.005(10) 0.001(10)
C9 0.010(11) 0.027(14) 0.044(17) -0.021(13) -0.006(11) 0.004(10)
C10 0.017(11) 0.008(10) 0.021(13) -0.002(10) -0.008(10) 0.000(8)
C11 0.013(5) 0.012(5) 0.012(5) -0.0045(18) -0.0035(16) 0.0009(10)
C12 0.021(12) 0.023(13) 0.023(13) -0.020(11) -0.012(10) 0.013(10)
C13 0.016(5) 0.016(5) 0.016(5) -0.0053(19) -0.0045(17) 0.0008(10)
C14 0.024(14) 0.033(16) 0.047(19) -0.012(15) -0.006(13) 0.018(12)
N1 0.026(10) 0.015(10) 0.011(10) -0.003(8) -0.008(8) -0.003(8)
N2 0.028(11) 0.023(11) 0.009(10) -0.003(9) -0.006(8) 0.003(9)
Cl 0.039(4) 0.064(5) 0.026(4) -0.019(4) -0.009(3) 0.014(4)
O1W 0.24(5) 0.16(4) 0.21(5) 0.03(4) -0.18(4) -0.03(4)
O4W 0.26(6) 0.17(5) 0.23(6) -0.07(4) -0.08(5) 0.04(4)

loop_
_atom_type_symbol
_atom_type_description
_atom_type_scat_dispersion_real
_atom_type_scat_dispersion_imag
_atom_type_scat_source
C C 0.0033 0.0016 'International Tables Vol C Tables 4.2.6.8 and 6.1.1.4'
H H 0.0000 0.0000 'International Tables Vol C Tables 4.2.6.8 and 6.1.1.4'
N N 0.0061 0.0033 'International Tables Vol C Tables 4.2.6.8 and 6.1.1.4'
O O 0.0106 0.0060 'International Tables Vol C Tables 4.2.6.8 and 6.1.1.4'
Pr Pr -0.2180 2.8214 'International Tables Vol C Tables 4.2.6.8 and 6.1.1.4'
W W -0.8490 6.8722 'International Tables Vol C Tables 4.2.6.8 and 6.1.1.4'
Cl Cl 0.1484 0.1585 'International Tables Vol C Tables 4.2.6.8 and 6.1.1.4'

loop_
_geom_angle_atom_site_label_1
_geom_angle_atom_site_label_2
_geom_angle_atom_site_label_3
_geom_angle
_geom_angle_site_symmetry_1
_geom_angle_site_symmetry_3
O15 W1 O3 99.3(11) . .
O15 W1 O9 101.7(11) . .
O3 W1 O9 89.5(10) . .
O15 W1 O53 96.3(10) . .
O3 W1 O53 90.3(9) . .
O9 W1 O53 161.8(11) . .
O15 W1 O25 99.1(10) . .
O3 W1 O25 161.5(11) . .
O9 W1 O25 88.1(11) . .
O53 W1 O25 86.4(10) . .
O15 W1 O1 152.5(11) . .
O3 W1 O1 65.7(12) . .
O9 W1 O1 101.1(12) . .
O53 W1 O1 62.4(11) . .
O25 W1 O1 96.8(11) . .
O15 W1 O2 155.7(11) . .
O3 W1 O2 100.2(12) . .
O9 W1 O2 64.3(12) . .
O53 W1 O2 97.9(11) . .
O25 W1 O2 62.4(11) . .
O1 W1 O2 51.1(12) . .
O20 W2 O6' 112.0(13) . .
O20 W2 O30 108.9(12) . .
O6' W2 O30 75.2(15) . .
O20 W2 O9 101.6(11) . .
O6' W2 O9 146.3(14) . .
O30 W2 O9 94.9(13) . .
O20 W2 O71' 111.0(12) . 2_565
O6' W2 O71' 88.3(14) . 2_565
O30 W2 O71' 140.0(14) . 2_565
O9 W2 O71' 78.9(13) . 2_565
O20 W2 O30' 92.3(11) . .
O6' W2 O30' 95.2(14) . .
O30 W2 O30' 22.3(10) . .
O9 W2 O30' 83.8(12) . .
O71' W2 O30' 153.2(13) 2_565 .
O20 W2 O71 89.1(13) . 2_565
O6' W2 O71 87.0(15) . 2_565
O30 W2 O71 158.3(15) . 2_565
O9 W2 O71 93.1(14) . 2_565
O71' W2 O71 24.2(12) 2_565 2_565
O30' W2 O71 176.8(14) . 2_565
O20 W2 O6 88.9(11) . .
O6' W2 O6 23.2(12) . .
O30 W2 O6 83.6(13) . .
O9 W2 O6 169.3(11) . .
O71' W2 O6 95.4(13) 2_565 .
O30' W2 O6 98.2(12) . .
O71 W2 O6 84.8(14) 2_565 .
O20 W2 O2' 150.8(11) . 2_565
O6' W2 O2' 47.5(13) . 2_565
O30 W2 O2' 87.3(13) . 2_565
O9 W2 O2' 100.9(11) . 2_565
O71' W2 O2' 56.1(12) 2_565 2_565
O30' W2 O2' 108.4(12) . 2_565
O71 W2 O2' 71.4(13) 2_565 2_565
O6 W2 O2' 68.5(11) . 2_565
O20 W2 O2 155.7(11) . .
O6' W2 O2 86.2(14) . .
O30 W2 O2 58.7(12) . .
O9 W2 O2 61.9(12) . .
O71' W2 O2 84.5(13) 2_565 .
O30' W2 O2 69.3(12) . .
O71 W2 O2 108.5(14) 2_565 .
O6 W2 O2 108.8(12) . .
O2' W2 O2 53.4(12) 2_565 .
O18 W3 O53 99.1(10) . .
O18 W3 O6' 113.2(12) . 2_565
O53 W3 O6' 147.7(12) . 2_565
O18 W3 O7 100.7(11) . .
O53 W3 O7 90.5(9) . .
O6' W3 O7 85.5(12) 2_565 .
O18 W3 O51 98.4(11) . .
O53 W3 O51 84.2(10) . .
O6' W3 O51 89.0(13) 2_565 .
O7 W3 O51 160.7(10) . .
O18 W3 O6 86.3(11) . 2_565
O53 W3 O6 174.5(11) . 2_565
O6' W3 O6 26.9(11) 2_565 2_565
O7 W3 O6 89.7(11) . 2_565
O51 W3 O6 93.8(12) . 2_565
O18 W3 O2' 152.5(13) . .
O53 W3 O2' 100.1(11) . .
O6' W3 O2' 49.2(13) 2_565 .
O7 W3 O2' 98.6(10) . .
O51 W3 O2' 64.3(11) . .
O6 W3 O2' 74.4(13) 2_565 .
O18 W3 O1 155.3(12) . .
O53 W3 O1 61.9(11) . .
O6' W3 O1 87.5(13) 2_565 .
O7 W3 O1 66.1(11) . .
O51 W3 O1 95.2(12) . .
O6 W3 O1 113.3(12) 2_565 .
O2' W3 O1 52.0(12) . .
O28 W4 O11 111.2(11) . .
O28 W4 O30 106.3(11) . .
O11 W4 O30 71.3(14) . .
O28 W4 O25 101.1(9) . .
O11 W4 O25 147.1(12) . .
O30 W4 O25 94.1(12) . .
O28 W4 O5 100.5(10) . .
O11 W4 O5 91.6(12) . .
O30 W4 O5 152.0(13) . .
O25 W4 O5 88.6(11) . .
O28 W4 O30' 90.9(10) . .
O11 W4 O30' 90.6(13) . .
O30 W4 O30' 21.4(10) . .
O25 W4 O30' 82.5(11) . .
O5 W4 O30' 166.7(12) . .
O28 W4 O11' 86.5(11) . .
O11 W4 O11' 26.0(12) . .
O30 W4 O11' 85.3(14) . .
O25 W4 O11' 172.2(12) . .
O5 W4 O11' 88.3(13) . .
O30' W4 O11' 99.3(13) . .
O28 W4 O1' 151.6(9) . .
O11 W4 O1' 50.8(11) . .
O30 W4 O1' 89.2(12) . .
O25 W4 O1' 101.3(10) . .
O5 W4 O1' 62.9(11) . .
O30' W4 O1' 109.1(11) . .
O11' W4 O1' 70.9(12) . .
O28 W4 O2 154.0(11) . .
O11 W4 O2 85.9(13) . .
O30 W4 O2 59.4(12) . .
O25 W4 O2 61.6(12) . .
O5 W4 O2 98.3(12) . .
O30' W4 O2 68.7(12) . .
O11' W4 O2 111.9(14) . .
O1' W4 O2 54.3(12) . .
O19 W5 O11 113.8(11) . 2_565
O19 W5 O3 99.1(10) . .
O11 W5 O3 146.8(12) 2_565 .
O19 W5 O7 98.4(9) . .
O11 W5 O7 83.0(10) 2_565 .
O3 W5 O7 88.5(8) . .
O19 W5 O70 115.3(10) . .
O11 W5 O70 87.2(12) 2_565 .
O3 W5 O70 82.1(10) . .
O7 W5 O70 145.9(11) . .
O19 W5 O11' 86.0(13) . 2_565
O11 W5 O11' 28.6(12) 2_565 2_565
O3 W5 O11' 174.2(13) . 2_565
O7 W5 O11' 93.6(12) . 2_565
O70 W5 O11' 93.2(13) . 2_565
O19 W5 O70' 87.3(10) . .
O11 W5 O70' 91.6(11) 2_565 .
O3 W5 O70' 94.0(9) . .
O7 W5 O70' 173.3(10) . .
O70 W5 O70' 29.1(10) . .
O11' W5 O70' 83.3(13) 2_565 .
O19 W5 O1' 154.1(10) . 2_565
O11 W5 O1' 51.1(11) 2_565 2_565
O3 W5 O1' 99.6(11) . 2_565
O7 W5 O1' 99.9(10) . 2_565
O70 W5 O1' 50.3(11) . 2_565
O11' W5 O1' 74.7(13) 2_565 2_565
O70' W5 O1' 73.6(11) . 2_565
O19 W5 O1 151.3(10) . .
O11 W5 O1 86.3(12) 2_565 .
O3 W5 O1 61.5(11) . .
O7 W5 O1 62.5(10) . .
O70 W5 O1 84.4(12) . .
O11' W5 O1 114.8(14) 2_565 .
O70' W5 O1 113.4(11) . .
O1' W5 O1 54.5(11) 2_565 .
O70 W7 O29 115.2(11) 2_565 .
O70 W7 O71' 72.6(15) 2_565 .
O29 W7 O71' 111.2(12) . .
O70 W7 O51 148.0(13) 2_565 .
O29 W7 O51 96.7(9) . .
O71' W7 O51 96.5(14) . .
O70 W7 O5 91.2(13) 2_565 .
O29 W7 O5 98.0(10) . .
O71' W7 O5 150.4(14) . .
O51 W7 O5 84.2(12) . .
O70 W7 O71 91.0(14) 2_565 .
O29 W7 O71 90.9(12) . .
O71' W7 O71 23.1(12) . .
O51 W7 O71 88.1(13) . .
O5 W7 O71 168.8(14) . .
O70 W7 O70' 26.8(11) 2_565 2_565
O29 W7 O70' 90.0(9) . 2_565
O71' W7 O70' 89.6(13) . 2_565
O51 W7 O70' 168.6(11) . 2_565
O5 W7 O70' 85.7(11) . 2_565
O71 W7 O70' 101.0(13) . 2_565
O70 W7 O1' 51.1(12) 2_565 .
O29 W7 O1' 152.5(9) . .
O71' W7 O1' 88.6(13) . .
O51 W7 O1' 99.9(11) . .
O5 W7 O1' 62.3(11) . .
O71 W7 O1' 111.3(13) . .
O70' W7 O1' 70.5(10) 2_565 .
O70 W7 O2' 89.3(13) 2_565 .
O29 W7 O2' 149.1(10) . .
O71' W7 O2' 56.3(13) . .
O51 W7 O2' 60.7(11) . .
O5 W7 O2' 100.1(12) . .
O71 W7 O2' 69.0(14) . .
O70' W7 O2' 116.1(11) 2_565 .
O1' W7 O2' 58.1(11) . .
O12 Pr1 O21 138.8(6) . .
O12 Pr1 O14 73.7(5) . .
O21 Pr1 O14 138.7(6) . .
O12 Pr1 O26 74.1(5) . 1_655
O21 Pr1 O26 76.5(6) . 1_655
O14 Pr1 O26 144.7(5) . 1_655
O12 Pr1 O27 139.8(5) . .
O21 Pr1 O27 81.0(5) . .
O14 Pr1 O27 76.1(5) . .
O26 Pr1 O27 122.8(5) 1_655 .
O12 Pr1 O22 75.6(5) . .
O21 Pr1 O22 68.6(5) . .
O14 Pr1 O22 112.0(5) . .
O26 Pr1 O22 73.1(5) 1_655 .
O27 Pr1 O22 141.5(5) . .
O12 Pr1 O33 123.5(5) . .
O21 Pr1 O33 68.7(6) . .
O14 Pr1 O33 71.0(5) . .
O26 Pr1 O33 141.3(5) 1_655 .
O27 Pr1 O33 68.5(5) . .
O22 Pr1 O33 78.6(5) . .
O12 Pr1 O29 70.0(5) . .
O21 Pr1 O29 135.6(5) . .
O14 Pr1 O29 69.8(5) . .
O26 Pr1 O29 85.8(5) 1_655 .
O27 Pr1 O29 75.1(5) . .
O22 Pr1 O29 143.4(5) . .
O33 Pr1 O29 131.4(5) . .
O12 Pr1 N1 117.6(5) . .
O21 Pr1 N1 70.5(6) . .
O14 Pr1 N1 123.8(5) . .
O26 Pr1 N1 61.7(5) 1_655 .
O27 Pr1 N1 61.3(5) . .
O22 Pr1 N1 124.2(5) . .
O33 Pr1 N1 118.5(5) . .
O29 Pr1 N1 65.3(5) . .
O48 Pr2 O46 81.9(5) . .
O48 Pr2 O41 76.3(5) . .
O46 Pr2 O41 144.0(5) . .
O48 Pr2 O47 74.0(5) . .
O46 Pr2 O47 70.1(6) . .
O41 Pr2 O47 76.5(6) . .
O48 Pr2 O24 125.1(5) . .
O46 Pr2 O24 134.1(6) . .
O41 Pr2 O24 81.7(5) . .
O47 Pr2 O24 146.4(6) . .
O48 Pr2 O17 134.9(5) . .
O46 Pr2 O17 108.9(5) . .
O41 Pr2 O17 70.1(6) . .
O47 Pr2 O17 69.7(6) . .
O24 Pr2 O17 79.0(5) . .
O48 Pr2 N2 63.1(5) . .
O46 Pr2 N2 125.0(6) . .
O41 Pr2 N2 68.6(6) . .
O47 Pr2 N2 129.4(6) . .
O24 Pr2 N2 62.1(5) . .
O17 Pr2 N2 126.0(6) . .
O48 Pr2 O4 151.1(5) . .
O46 Pr2 O4 73.1(5) . .
O41 Pr2 O4 132.6(5) . .
O47 Pr2 O4 109.8(6) . .
O24 Pr2 O4 68.0(5) . .
O17 Pr2 O4 69.0(5) . .
N2 Pr2 O4 120.8(6) . .
O48 Pr2 O28 79.2(5) . .
O46 Pr2 O28 66.7(5) . .
O41 Pr2 O28 134.4(5) . .
O47 Pr2 O28 131.4(6) . .
O24 Pr2 O28 81.8(5) . .
O17 Pr2 O28 145.8(5) . .
N2 Pr2 O28 66.0(6) . .
O4 Pr2 O28 77.6(5) . .
O70 O1' O11 94.8(18) 2_565 .
O70 O1' W5 56.9(12) 2_565 2_565
O11 O1' W5 54.5(12) . 2_565
O70 O1' W7 46.2(11) 2_565 .
O11 O1' W7 117.6(16) . .
W5 O1' W7 102.0(11) 2_565 .
O70 O1' W4 117.0(16) 2_565 .
O11 O1' W4 49.0(11) . .
W5 O1' W4 102.3(11) 2_565 .
W7 O1' W4 100.7(10) . .
W1 O1 W3 101.6(13) . .
W1 O1 W5 97.3(13) . .
W3 O1 W5 96.4(12) . .
O6' O2' W3 56.5(14) 2_565 .
O6' O2' W2 47.5(14) 2_565 2_565
W3 O2' W2 103.3(13) . 2_565
O6' O2' W7 112.1(19) 2_565 .
W3 O2' W7 101.5(12) . .
W2 O2' W7 97.5(12) 2_565 .
W1 O2 W4 100.7(14) . .
W1 O2 W2 98.9(14) . .
W4 O2 W2 97.3(11) . .
O2W' O2W H22A 63.7 . .
O2W O2W' H22A 61.7 . .
O2W O2W' H22B 101.9 . .
H22A O2W' H22B 110.8 . .
W1 O3 W5 135.5(14) . .
W4 O5 W7 134.1(15) . .
H5A O5W H5B 120.0 . .
O6' O6 W3 69(3) . 2_565
O6' O6 W2 48(3) . .
W3 O6 W2 113.7(14) 2_565 .
O6 O6' O2' 148(4) . 2_565
O6 O6' W2 109(3) . .
O2' O6' W2 85.0(19) 2_565 .
O6 O6' W3 85(3) . 2_565
O2' O6' W3 74.3(16) 2_565 2_565
W2 O6' W3 157(2) . 2_565
O6W O6W' H6A 78.4 . .
O6W O6W' H6B 34.7 . .
H6A O6W' H6B 106.0 . .
O6W' O6W H6A 40.5 . .
O6W' O6W H6B 73.3 . .
H6A O6W H6B 105.9 . .
W3 O7 W5 134.9(11) . .
H7A O7W H7B 120.0 . .
H8A O8W H8B 120.0 . .
W1 O9 W2 134.9(15) . .
H9B O9W H9C 120.0 . .
O11' O11 W4 103(3) . .
O11' O11 O1' 136(3) . .
W4 O11 O1' 80.2(15) . .
O11' O11 W5 86(3) . 2_565
W4 O11 W5 150.4(16) . 2_565
O1' O11 W5 74.4(13) . 2_565
O11 O11' W5 66(3) . 2_565
O11 O11' W4 51(2) . .
W5 O11' W4 111.3(17) 2_565 .
C13 O22 Pr1 105.9(13) 2 .
C14 O24 Pr2 123.9(17) . .
W4 O25 W1 135.2(13) . .
C7 O26 Pr1 125.3(13) . 1_455
C6 O27 Pr1 126.9(14) . .
W4 O28 Pr2 157.7(9) . .
W7 O29 Pr1 156.2(9) . .
O30' O30 W4 92(4) . .
O30' O30 W2 86(4) . .
W4 O30 W2 139.9(18) . .
O30 O30' W2 72(3) . .
O30 O30' W4 66(3) . .
W2 O30' W4 122.7(15) . .
C7 O41 Pr2 145.1(14) . .
C6 O46 Pr2 168.1(17) . .
C13 O48 Pr2 123.3(13) . .
W7 O51 W3 133.1(14) . .
W3 O53 W1 133.5(12) . .
O70' O70 W7 105(3) . 2_565
O70' O70 O1' 131(3) . 2_565
W7 O70 O1' 82.8(16) 2_565 2_565
O70' O70 W5 81(2) . .
W7 O70 W5 151.8(17) 2_565 .
O1' O70 W5 72.8(13) 2_565 .
O70 O70' W5 70(2) . .
O70 O70' W7 48(2) . 2_565
W5 O70' W7 112.3(13) . 2_565
O71' O71 W2 73(4) . 2_565
O71' O71 W7 57(3) . .
W2 O71 W7 120.2(19) 2_565 .
O71 O71' W7 100(4) . .
O71 O71' W2 82(4) . 2_565
W7 O71' W2 145(2) . 2_565
N1 C1 C2 121(2) . .
N1 C1 C6 114.4(19) . .
C2 C1 C6 124(2) . .
C3 C2 C1 120(2) . .
C3 C2 H2A 119.9 . .
C1 C2 H2A 119.9 . .
C4 C3 C2 116(2) . .
C4 C3 H3A 122.3 . .
C2 C3 H3A 122.0 . .
C5 C4 C3 122(2) . .
C5 C4 H4A 118.5 . .
C3 C4 H4A 119.1 . .
N1 C5 C4 122(2) . .
N1 C5 C7 114.2(19) . 1_655
C4 C5 C7 124(2) . 1_655
O46 C6 O27 127(2) . .
O46 C6 C1 117(2) . .
O27 C6 C1 115(2) . .
O26 C7 O41 124.1(19) . .
O26 C7 C5 117.3(19) . 1_455
O41 C7 C5 118.4(19) . 1_455
N2 C8 C9 124(2) . .
N2 C8 C14 114(2) . .
C9 C8 C14 122(2) . .
C8 C9 C10 118(2) . .
C8 C9 H9A 120.7 . .
C10 C9 H9A 120.9 . .
C11 C10 C9 118(2) . .
C11 C10 H10A 121.7 . .
C9 C10 H10A 120.3 . .
C12 C11 C10 117(2) . .
C12 C11 H11A 122.0 . .
C10 C11 H11A 121.2 . .
N2 C12 C11 126(2) . .
N2 C12 C13 113(2) . .
C11 C12 C13 121(2) . .
O22 C13 O48 121.8(19) 2 .
O22 C13 C12 121(2) 2 .
O48 C13 C12 117(2) . .
O24 C14 O16 124(3) . .
O24 C14 C8 116(2) . .
O16 C14 C8 119(2) . .
C1 N1 C5 118.3(19) . .
C1 N1 Pr1 119.9(15) . .
C5 N1 Pr1 120.1(14) . .
C12 N2 C8 117(2) . .
C12 N2 Pr2 121.9(14) . .
C8 N2 Pr2 120.6(16) . .

loop_
_geom_bond_atom_site_label_1
_geom_bond_atom_site_label_2
_geom_bond_distance
_geom_bond_site_symmetry_2
W1 O15 1.67(2) .
W1 O3 1.874(19) .
W1 O9 1.89(3) .
W1 O53 1.90(2) .
W1 O25 1.93(2) .
W1 O1 2.21(3) .
W1 O2 2.24(4) .
W2 O20 1.678(18) .
W2 O6' 1.70(3) .
W2 O30 1.87(3) .
W2 O9 1.89(3) .
W2 O71' 1.91(3) 2_565
W2 O30' 1.96(3) .
W2 O71 1.98(4) 2_565
W2 O6 2.17(3) .
W2 O2' 2.29(3) 2_565
W2 O2 2.35(3) .
W3 O18 1.70(2) .
W3 O53 1.87(2) .
W3 O6' 1.87(3) 2_565
W3 O7 1.87(2) .
W3 O51 1.92(3) .
W3 O6 2.00(3) 2_565
W3 O2' 2.16(3) .
W3 O1 2.25(3) .
W4 O28 1.699(16) .
W4 O11 1.74(3) .
W4 O30 1.87(3) .
W4 O25 1.87(2) .
W4 O5 1.87(3) .
W4 O30' 2.04(3) .
W4 O11' 2.18(4) .
W4 O1' 2.27(3) .
W4 O2 2.32(3) .
W5 O19 1.674(18) .
W5 O11 1.86(3) 2_565
W5 O3 1.872(19) .
W5 O7 1.89(2) .
W5 O70 1.93(3) .
W5 O11' 2.04(4) 2_565
W5 O70' 2.04(3) .
W5 O1' 2.21(3) 2_565
W5 O1 2.41(3) .
W7 O70 1.65(3) 2_565
W7 O29 1.715(14) .
W7 O71' 1.75(3) .
W7 O51 1.89(3) .
W7 O5 1.92(3) .
W7 O71 2.05(4) .
W7 O70' 2.14(3) 2_565
W7 O1' 2.27(3) .
W7 O2' 2.35(3) .
Pr1 O12 2.501(15) .
Pr1 O21 2.526(18) .
Pr1 O14 2.542(17) .
Pr1 O26 2.542(16) 1_655
Pr1 O27 2.543(14) .
Pr1 O22 2.549(13) .
Pr1 O33 2.588(16) .
Pr1 O29 2.593(14) .
Pr1 N1 2.622(18) .
Pr2 O48 2.478(14) .
Pr2 O46 2.484(15) .
Pr2 O41 2.487(16) .
Pr2 O47 2.493(16) .
Pr2 O24 2.496(16) .
Pr2 O17 2.526(17) .
Pr2 N2 2.549(19) .
Pr2 O4 2.595(17) .
Pr2 O28 2.611(15) .
O1' O70 1.78(4) 2_565
O1' O11 1.78(4) .
O1' W5 2.21(3) 2_565
O2' O6' 1.70(4) 2_565
O2' W2 2.29(3) 2_565
O2W O2W' 0.90(7) .
O2W H22A 0.9756 .
O2W' H22A 0.9934 .
O2W' H22B 0.8998 .
O5W H5A 0.9002 .
O5W H5B 0.8998 .
O6 O6' 0.91(4) .
O6 W3 2.00(3) 2_565
O6' O2' 1.70(4) 2_565
O6' W3 1.87(3) 2_565
O6W' O6W 1.11(9) .
O6W' H6A 0.8220 .
O6W' H6B 1.1168 .
O6W H6A 1.2404 .
O6W H6B 0.6637 .
O7W H7A 0.8999 .
O7W H7B 0.9000 .
O8W H8A 0.9000 .
O8W H8B 0.8999 .
O9W H9B 0.9002 .
O9W H9C 0.9001 .
O11 O11' 0.98(4) .
O11 W5 1.86(3) 2_565
O11' W5 2.04(4) 2_565
O16 C14 1.25(3) .
O22 C13 1.29(3) 2
O24 C14 1.25(3) .
O26 C7 1.25(2) .
O26 Pr1 2.542(16) 1_455
O27 C6 1.23(3) .
O30 O30' 0.75(3) .
O41 C7 1.27(3) .
O46 C6 1.22(3) .
O48 C13 1.29(3) .
O70 O70' 1.00(4) .
O70 W7 1.65(3) 2_565
O70 O1' 1.78(4) 2_565
O70' W7 2.14(3) 2_565
O71 O71' 0.82(4) .
O71 W2 1.98(4) 2_565
O71' W2 1.91(3) 2_565
C1 N1 1.32(3) .
C1 C2 1.41(3) .
C1 C6 1.55(3) .
C2 C3 1.38(4) .
C2 H2A 0.9302 .
C3 C4 1.36(3) .
C3 H3A 0.9299 .
C4 C5 1.35(3) .
C4 H4A 0.9300 .
C5 N1 1.35(3) .
C5 C7 1.51(3) 1_655
C7 C5 1.51(3) 1_455
C8 N2 1.34(3) .
C8 C9 1.36(3) .
C8 C14 1.50(4) .
C9 C10 1.42(3) .
C9 H9A 0.9298 .
C10 C11 1.41(3) .
C10 H10A 0.9300 .
C11 C12 1.37(3) .
C11 H11A 0.9300 .
C12 N2 1.32(3) .
C12 C13 1.51(3) .
C13 O22 1.29(3) 2
